data_4509818
loop_
_publ_author_name
'Tzeng, Biing-Chiau'
'Chiu, Tse-Hao'
'Lin, Sun-Yi'
'Yang, Chieh-Min'
'Chang, Tsung-Yi'
'Huang, Cyong-Huei'
'Chang, A. Hsiu-Hua'
'Lee, Gene-Hsiang'

_publ_section_title
;
 Structural Isomerism of Luminescent Dinuclear Pt(II)-Thiolate Diimines
;
_journal_issue 12
_journal_name_full 'Crystal Growth &amp; Design'
_journal_page_first 5356
_journal_paper_doi 10.1021/cg901100z
_journal_volume 9
_journal_year 2009
_chemical_formula_moiety '2(C50 H56 N8 Pt2 S2), 4(C4 H10 O), 4(F6 P), C H4 O'
_chemical_formula_sum 'C58.5 H78 F12 N8 O2.5 P2 Pt2 S2'
_chemical_formula_weight 1677.53
_chemical_name_systematic
; 
 ? 
;
_space_group_IT_number 14
_symmetry_cell_setting monoclinic
_symmetry_space_group_name_Hall '-P 2ybc'
_symmetry_space_group_name_H-M 'P 1 21/c 1'
_atom_sites_solution_hydrogens geom
_atom_sites_solution_primary direct
_atom_sites_solution_secondary difmap
_audit_creation_method SHELXL-97
_cell_angle_alpha 90.00
_cell_angle_beta 115.2853(5)
_cell_angle_gamma 90.00
_cell_formula_units_Z 4
_cell_length_a 16.7779(2)
_cell_length_b 24.0069(2)
_cell_length_c 19.1498(2)
_cell_measurement_reflns_used all
_cell_measurement_temperature 150(2)
_cell_measurement_theta_max 27.50
_cell_measurement_theta_min 1.00
_cell_volume 6974.27(13)
_computing_cell_refinement DENZO-SMN
_computing_data_collection 'NONIUS COLLECT'
_computing_data_reduction DENZO-SMN
_computing_molecular_graphics 'Bruker SHELXTL'
_computing_publication_material 'Bruker SHELXTL'
_computing_structure_refinement 'SHELXL-97 (Sheldrick, 1997)'
_computing_structure_solution 'SHELXS-97 (Sheldrick, 1990)'
_diffrn_ambient_temperature 150(2)
_diffrn_measured_fraction_theta_full 0.995
_diffrn_measured_fraction_theta_max 0.995
_diffrn_measurement_device_type 'NONIUS KappaCCD'
_diffrn_measurement_method '\w scans'
_diffrn_radiation_monochromator graphite
_diffrn_radiation_source 'fine-focus sealed tube'
_diffrn_radiation_type MoK\a
_diffrn_radiation_wavelength 0.71073
_diffrn_reflns_av_R_equivalents 0.0441
_diffrn_reflns_av_sigmaI/netI 0.0552
_diffrn_reflns_limit_h_max 19
_diffrn_reflns_limit_h_min -21
_diffrn_reflns_limit_k_max 31
_diffrn_reflns_limit_k_min -30
_diffrn_reflns_limit_l_max 24
_diffrn_reflns_limit_l_min -18
_diffrn_reflns_number 41665
_diffrn_reflns_theta_full 27.50
_diffrn_reflns_theta_max 27.50
_diffrn_reflns_theta_min 1.34
_diffrn_standards_decay_% 0
_exptl_absorpt_coefficient_mu 4.190
_exptl_absorpt_correction_T_max 0.660
_exptl_absorpt_correction_T_min 0.479
_exptl_absorpt_correction_type multi-scan
_exptl_crystal_colour deep-yellow
_exptl_crystal_density_diffrn 1.598
_exptl_crystal_density_meas ?
_exptl_crystal_density_method 'not measured'
_exptl_crystal_description block
_exptl_crystal_F_000 3324
_exptl_crystal_size_max 0.25
_exptl_crystal_size_mid 0.12
_exptl_crystal_size_min 0.10
_refine_diff_density_max 3.056
_refine_diff_density_min -1.326
_refine_diff_density_rms 0.304
_refine_ls_extinction_coef 0.00139(8)
_refine_ls_extinction_expression Fc^*^=kFc[1+0.001xFc^2^\l^3^/sin(2\q)]^-1/4^
_refine_ls_extinction_method SHELXL
_refine_ls_goodness_of_fit_ref 1.022
_refine_ls_hydrogen_treatment constr
_refine_ls_matrix_type full
_refine_ls_number_parameters 771
_refine_ls_number_reflns 15929
_refine_ls_number_restraints 22
_refine_ls_restrained_S_all 1.028
_refine_ls_R_factor_all 0.0810
_refine_ls_R_factor_gt 0.0532
_refine_ls_shift/su_max 0.022
_refine_ls_shift/su_mean 0.001
_refine_ls_structure_factor_coef Fsqd
_refine_ls_weighting_details 'calc w=1/[\s^2^(Fo^2^)+(0.0839P)^2^+37.3496P] where P=(Fo^2^+2Fc^2^)/3'
_refine_ls_weighting_scheme calc
_refine_ls_wR_factor_gt 0.1433
_refine_ls_wR_factor_ref 0.1604
_reflns_number_gt 11687
_reflns_number_total 15929
_reflns_threshold_expression >2sigma(I)
_cod_data_source_file cg901100zsup1.cif
_cod_data_source_block 2-a
_cod_depositor_comments
;
The following automatic conversions were performed:

'_symmetry_cell_setting' value 'Monoclinic' changed to 'monoclinic'
according to /home/saulius/struct/CIF-dictionaries/cif_core.dic
dictionary named 'cif_core.dic' version 2.4.2 from 2011-04-26.

Automatic conversion script
Id: cif_fix_values 1891 2012-01-12 08:04:46Z andrius 

The following automatic conversions were performed:

'_exptl_crystal_density_meas' value 'not_measured' was changed to '?'
- the value is perceived as not measured.

Automatic conversion script
Id: cif_fix_values 3008 2015-01-20 13:52:24Z robertas 
;
_cod_original_cell_volume 6974.27(12)
_cod_original_sg_symbol_H-M P2(1)/c
_cod_original_formula_sum 'C58.50 H78 F12 N8 O2.50 P2 Pt2 S2'
_cod_database_code 4509818

loop_
_symmetry_equiv_pos_as_xyz
'x, y, z'
'-x, y+1/2, -z+1/2'
'-x, -y, -z'
'x, -y-1/2, z-1/2'

loop_
_atom_site_label
_atom_site_type_symbol
_atom_site_fract_x
_atom_site_fract_y
_atom_site_fract_z
_atom_site_U_iso_or_equiv
_atom_site_adp_type
_atom_site_occupancy
_atom_site_symmetry_multiplicity
_atom_site_calc_flag
_atom_site_refinement_flags
_atom_site_disorder_assembly
_atom_site_disorder_group
Pt1 Pt 0.503232(18) 0.085422(11) 0.322744(17) 0.03293(10) Uani 1 1 d . . .
Pt2 Pt 0.413522(19) 0.109723(11) 0.154201(17) 0.03231(10) Uani 1 1 d . . .
S1 S 0.32989(13) 0.03201(8) 0.14507(12) 0.0366(4) Uani 1 1 d . . .
S2 S 0.43657(12) 0.16456(8) 0.33853(12) 0.0380(4) Uani 1 1 d . . .
N1 N 0.3904(4) 0.0443(3) 0.3026(4) 0.0359(14) Uani 1 1 d . . .
N2 N 0.2598(4) 0.0030(3) 0.2430(4) 0.0379(15) Uani 1 1 d . . .
N3 N 0.3293(4) 0.1522(2) 0.1833(4) 0.0328(13) Uani 1 1 d . . .
N4 N 0.2689(4) 0.1955(3) 0.2523(4) 0.0367(14) Uani 1 1 d . . .
N5 N 0.6203(4) 0.1211(3) 0.3441(4) 0.0354(14) Uani 1 1 d . . .
N6 N 0.5732(4) 0.0167(3) 0.3188(4) 0.0381(15) Uani 1 1 d . . .
N7 N 0.5046(4) 0.0724(3) 0.1272(4) 0.0339(14) Uani 1 1 d . . .
N8 N 0.4862(4) 0.1771(3) 0.1521(4) 0.0371(15) Uani 1 1 d . . .
C1 C 0.3280(5) 0.0274(3) 0.2338(4) 0.0341(16) Uani 1 1 d . . .
C2 C 0.3602(5) 0.0303(3) 0.3580(5) 0.0389(18) Uani 1 1 d . . .
C3 C 0.3990(6) 0.0380(4) 0.4390(5) 0.050(2) Uani 1 1 d . . .
H3 H 0.4544 0.0559 0.4649 0.060 Uiso 1 1 calc R . .
C4 C 0.3543(8) 0.0192(5) 0.4776(6) 0.068(3) Uani 1 1 d . . .
H4 H 0.3788 0.0243 0.5320 0.081 Uiso 1 1 calc R . .
C5 C 0.2719(7) -0.0082(5) 0.4407(6) 0.067(3) Uani 1 1 d . . .
H5 H 0.2435 -0.0220 0.4707 0.080 Uiso 1 1 calc R . .
C6 C 0.2326(6) -0.0152(4) 0.3617(5) 0.051(2) Uani 1 1 d . . .
H6 H 0.1764 -0.0321 0.3357 0.061 Uiso 1 1 calc R . .
C7 C 0.2799(5) 0.0039(3) 0.3221(5) 0.0401(18) Uani 1 1 d . . .
C8 C 0.3415(5) 0.1693(3) 0.2535(4) 0.0332(16) Uani 1 1 d . . .
C9 C 0.2420(5) 0.1671(3) 0.1329(5) 0.0371(17) Uani 1 1 d . . .
C10 C 0.1951(5) 0.1590(4) 0.0541(5) 0.046(2) Uani 1 1 d . . .
H10 H 0.2196 0.1400 0.0243 0.056 Uiso 1 1 calc R . .
C11 C 0.1098(6) 0.1804(5) 0.0212(6) 0.059(3) Uani 1 1 d . . .
H11 H 0.0759 0.1769 -0.0329 0.071 Uiso 1 1 calc R . .
C12 C 0.0737(6) 0.2058(4) 0.0632(5) 0.056(3) Uani 1 1 d . . .
H12 H 0.0143 0.2180 0.0375 0.067 Uiso 1 1 calc R . .
C13 C 0.1189(5) 0.2153(4) 0.1426(5) 0.046(2) Uani 1 1 d . . .
H13 H 0.0932 0.2343 0.1715 0.055 Uiso 1 1 calc R . .
C14 C 0.2054(5) 0.1945(3) 0.1763(5) 0.0371(17) Uani 1 1 d . . .
C15 C 0.6381(5) 0.1760(3) 0.3505(5) 0.043(2) Uani 1 1 d . . .
H15 H 0.5933 0.2011 0.3482 0.051 Uiso 1 1 calc R . .
C16 C 0.7184(5) 0.1974(4) 0.3604(5) 0.046(2) Uani 1 1 d . . .
H16 H 0.7283 0.2364 0.3653 0.055 Uiso 1 1 calc R . .
C17 C 0.7848(5) 0.1619(4) 0.3632(5) 0.0431(19) Uani 1 1 d . . .
C18 C 0.7665(5) 0.1047(4) 0.3580(5) 0.043(2) Uani 1 1 d . . .
H18 H 0.8105 0.0790 0.3602 0.052 Uiso 1 1 calc R . .
C19 C 0.6855(5) 0.0851(3) 0.3497(5) 0.0390(18) Uani 1 1 d . . .
C20 C 0.6602(5) 0.0259(3) 0.3394(4) 0.0391(18) Uani 1 1 d . . .
C21 C 0.7172(6) -0.0179(3) 0.3491(5) 0.044(2) Uani 1 1 d . . .
H21 H 0.7778 -0.0105 0.3631 0.053 Uiso 1 1 calc R . .
C22 C 0.6868(6) -0.0730(4) 0.3385(5) 0.050(2) Uani 1 1 d . A .
C23 C 0.5965(6) -0.0797(4) 0.3125(5) 0.052(2) Uani 1 1 d . . .
H23 H 0.5721 -0.1160 0.3004 0.063 Uiso 1 1 calc R . .
C24 C 0.5414(6) -0.0356(3) 0.3037(5) 0.046(2) Uani 1 1 d . . .
H24 H 0.4800 -0.0419 0.2866 0.055 Uiso 1 1 calc R . .
C25 C 0.8739(5) 0.1827(4) 0.3694(6) 0.054(2) Uani 1 1 d . . .
C26 C 0.8789(6) 0.2454(4) 0.3750(7) 0.064(3) Uani 1 1 d . . .
H26A H 0.9333 0.2581 0.3728 0.096 Uiso 1 1 calc R . .
H26B H 0.8788 0.2572 0.4239 0.096 Uiso 1 1 calc R . .
H26C H 0.8280 0.2615 0.3319 0.096 Uiso 1 1 calc R . .
C27 C 0.8861(7) 0.1634(6) 0.3003(7) 0.086(4) Uani 1 1 d . . .
H27A H 0.8795 0.1228 0.2957 0.129 Uiso 1 1 calc R . .
H27B H 0.9451 0.1737 0.3061 0.129 Uiso 1 1 calc R . .
H27C H 0.8417 0.1809 0.2537 0.129 Uiso 1 1 calc R . .
C28 C 0.9475(6) 0.1581(5) 0.4430(6) 0.073(3) Uani 1 1 d . . .
H28A H 0.9465 0.1174 0.4392 0.109 Uiso 1 1 calc R . .
H28B H 0.9382 0.1692 0.4881 0.109 Uiso 1 1 calc R . .
H28C H 1.0048 0.1720 0.4484 0.109 Uiso 1 1 calc R . .
C29 C 0.7484(7) -0.1224(4) 0.3529(6) 0.060(3) Uani 1 1 d . . .
C30 C 0.7745(15) -0.1313(10) 0.2970(13) 0.059(5) Uiso 0.50 1 d P A 1
H30A H 0.8065 -0.0985 0.2919 0.088 Uiso 0.50 1 calc PR A 1
H30B H 0.7228 -0.1379 0.2481 0.088 Uiso 0.50 1 calc PR A 1
H30C H 0.8133 -0.1639 0.3099 0.088 Uiso 0.50 1 calc PR A 1
C31 C 0.8172(13) -0.1166(8) 0.4407(11) 0.056(5) Uiso 0.50 1 d P A 1
H31A H 0.8556 -0.0844 0.4464 0.084 Uiso 0.50 1 calc PR A 1
H31B H 0.8531 -0.1504 0.4570 0.084 Uiso 0.50 1 calc PR A 1
H31C H 0.7855 -0.1112 0.4729 0.084 Uiso 0.50 1 calc PR A 1
C32 C 0.6933(12) -0.1794(7) 0.3619(11) 0.046(4) Uiso 0.50 1 d P A 1
H32A H 0.6296 -0.1728 0.3347 0.069 Uiso 0.50 1 calc PR A 1
H32B H 0.7092 -0.1863 0.4167 0.069 Uiso 0.50 1 calc PR A 1
H32C H 0.7092 -0.2119 0.3396 0.069 Uiso 0.50 1 calc PR A 1
C30' C 0.7345(14) -0.1470(8) 0.2711(11) 0.051(4) Uiso 0.50 1 d P A 2
H30D H 0.7611 -0.1217 0.2468 0.077 Uiso 0.50 1 calc PR A 2
H30E H 0.6713 -0.1506 0.2379 0.077 Uiso 0.50 1 calc PR A 2
H30F H 0.7626 -0.1836 0.2783 0.077 Uiso 0.50 1 calc PR A 2
C31' C 0.8530(13) -0.1021(8) 0.3823(12) 0.055(5) Uiso 0.50 1 d P A 2
H31D H 0.8545 -0.0643 0.3636 0.082 Uiso 0.50 1 calc PR A 2
H31E H 0.8833 -0.1276 0.3617 0.082 Uiso 0.50 1 calc PR A 2
H31F H 0.8827 -0.1026 0.4389 0.082 Uiso 0.50 1 calc PR A 2
C32' C 0.7381(19) -0.1561(12) 0.3995(17) 0.092(8) Uiso 0.50 1 d P A 2
H32D H 0.7766 -0.1451 0.4527 0.137 Uiso 0.50 1 calc PR A 2
H32E H 0.7533 -0.1938 0.3900 0.137 Uiso 0.50 1 calc PR A 2
H32F H 0.6766 -0.1552 0.3919 0.137 Uiso 0.50 1 calc PR A 2
C33 C 0.5143(5) 0.0163(3) 0.1219(5) 0.0400(18) Uani 1 1 d . . .
H33 H 0.4714 -0.0081 0.1250 0.048 Uiso 1 1 calc R . .
C34 C 0.5832(5) -0.0055(3) 0.1122(5) 0.0410(18) Uani 1 1 d . . .
H34 H 0.5871 -0.0448 0.1081 0.049 Uiso 1 1 calc R . .
C35 C 0.6494(5) 0.0285(3) 0.1080(4) 0.0354(16) Uani 1 1 d . . .
C36 C 0.6381(5) 0.0856(3) 0.1141(5) 0.0374(17) Uani 1 1 d . . .
H36 H 0.6814 0.1105 0.1127 0.045 Uiso 1 1 calc R . .
C37 C 0.5665(5) 0.1071(3) 0.1221(4) 0.0350(17) Uani 1 1 d . . .
C38 C 0.5520(5) 0.1666(3) 0.1302(4) 0.0352(17) Uani 1 1 d . . .
C39 C 0.6005(5) 0.2095(3) 0.1191(5) 0.0400(18) Uani 1 1 d . . .
H39 H 0.6454 0.2013 0.1030 0.048 Uiso 1 1 calc R . .
C40 C 0.5837(6) 0.2647(3) 0.1317(5) 0.044(2) Uani 1 1 d . B .
C41 C 0.5182(6) 0.2734(3) 0.1563(5) 0.050(2) Uani 1 1 d . . .
H41 H 0.5056 0.3102 0.1666 0.060 Uiso 1 1 calc R . .
C42 C 0.4711(6) 0.2300(3) 0.1662(6) 0.049(2) Uani 1 1 d . . .
H42 H 0.4268 0.2375 0.1835 0.059 Uiso 1 1 calc R . .
C43 C 0.7328(5) 0.0054(4) 0.1049(5) 0.0424(19) Uani 1 1 d . . .
C44 C 0.7188(8) -0.0567(4) 0.0772(7) 0.071(3) Uani 1 1 d . . .
H44A H 0.6990 -0.0785 0.1102 0.107 Uiso 1 1 calc R . .
H44B H 0.7744 -0.0720 0.0805 0.107 Uiso 1 1 calc R . .
H44C H 0.6740 -0.0585 0.0236 0.107 Uiso 1 1 calc R . .
C45 C 0.8044(7) 0.0076(6) 0.1858(6) 0.075(3) Uani 1 1 d . . .
H45A H 0.8169 0.0465 0.2023 0.112 Uiso 1 1 calc R . .
H45B H 0.8578 -0.0099 0.1873 0.112 Uiso 1 1 calc R . .
H45C H 0.7851 -0.0123 0.2206 0.112 Uiso 1 1 calc R . .
C46 C 0.7573(8) 0.0371(5) 0.0492(8) 0.081(4) Uani 1 1 d . . .
H46A H 0.7092 0.0346 -0.0028 0.121 Uiso 1 1 calc R . .
H46B H 0.8111 0.0213 0.0492 0.121 Uiso 1 1 calc R . .
H46C H 0.7675 0.0763 0.0650 0.121 Uiso 1 1 calc R . .
C47 C 0.6328(6) 0.3136(3) 0.1170(5) 0.045(2) Uani 1 1 d . . .
C48 C 0.5881(13) 0.3721(9) 0.1229(12) 0.059(5) Uiso 0.50 1 d P B 1
H48A H 0.5388 0.3649 0.1364 0.088 Uiso 0.50 1 calc PR B 1
H48B H 0.5663 0.3914 0.0731 0.088 Uiso 0.50 1 calc PR B 1
H48C H 0.6320 0.3954 0.1629 0.088 Uiso 0.50 1 calc PR B 1
C49 C 0.6303(12) 0.3101(8) 0.0375(10) 0.049(4) Uiso 0.50 1 d P B 1
H49A H 0.5728 0.3229 -0.0009 0.074 Uiso 0.50 1 calc PR B 1
H49B H 0.6399 0.2715 0.0265 0.074 Uiso 0.50 1 calc PR B 1
H49C H 0.6768 0.3338 0.0353 0.074 Uiso 0.50 1 calc PR B 1
C50 C 0.7238(12) 0.3124(8) 0.1799(11) 0.053(4) Uiso 0.50 1 d P B 1
H50A H 0.7229 0.3255 0.2281 0.079 Uiso 0.50 1 calc PR B 1
H50B H 0.7618 0.3367 0.1662 0.079 Uiso 0.50 1 calc PR B 1
H50C H 0.7465 0.2742 0.1869 0.079 Uiso 0.50 1 calc PR B 1
C48' C 0.5763(17) 0.3440(11) 0.0487(15) 0.085(7) Uiso 0.50 1 d P B 2
H48D H 0.5253 0.3584 0.0552 0.127 Uiso 0.50 1 calc PR B 2
H48E H 0.5561 0.3191 0.0039 0.127 Uiso 0.50 1 calc PR B 2
H48F H 0.6093 0.3751 0.0406 0.127 Uiso 0.50 1 calc PR B 2
C49' C 0.7145(14) 0.2921(9) 0.0959(13) 0.065(5) Uiso 0.50 1 d P B 2
H49D H 0.7176 0.2513 0.0980 0.097 Uiso 0.50 1 calc PR B 2
H49E H 0.7704 0.3077 0.1334 0.097 Uiso 0.50 1 calc PR B 2
H49F H 0.7035 0.3046 0.0439 0.097 Uiso 0.50 1 calc PR B 2
C50' C 0.6808(14) 0.3454(9) 0.1936(12) 0.064(5) Uiso 0.50 1 d P B 2
H50D H 0.6375 0.3601 0.2106 0.097 Uiso 0.50 1 calc PR B 2
H50E H 0.7144 0.3763 0.1859 0.097 Uiso 0.50 1 calc PR B 2
H50F H 0.7211 0.3201 0.2330 0.097 Uiso 0.50 1 calc PR B 2
P1 P 0.43363(18) 0.84146(10) 0.11614(15) 0.0555(6) Uani 1 1 d . . .
F1 F 0.4472(6) 0.7884(4) 0.0713(6) 0.130(3) Uiso 1 1 d . C .
F2 F 0.4200(6) 0.8899(4) 0.1630(5) 0.110(3) Uiso 1 1 d . C .
F3 F 0.3429(11) 0.8496(8) 0.0429(10) 0.099(5) Uiso 0.50 1 d P C 1
F4 F 0.4785(13) 0.8721(8) 0.0682(11) 0.120(6) Uiso 0.50 1 d P C 1
F5 F 0.5165(9) 0.8186(6) 0.1866(8) 0.074(3) Uiso 0.50 1 d P C 1
F6 F 0.3757(11) 0.8065(7) 0.1530(10) 0.094(4) Uiso 0.50 1 d P C 1
F3' F 0.390(2) 0.8861(12) 0.0504(16) 0.174(10) Uiso 0.50 1 d P C 2
F4' F 0.5325(9) 0.8677(6) 0.1494(8) 0.087(4) Uiso 0.50 1 d P C 2
F5' F 0.4671(13) 0.8033(8) 0.1859(10) 0.105(5) Uiso 0.50 1 d P C 2
F6' F 0.3410(11) 0.8174(7) 0.0913(11) 0.100(5) Uiso 0.50 1 d P C 2
P2 P 0.0126(4) 0.5175(3) 0.9010(4) 0.0761(18) Uani 0.50 1 d PD D 2
F7 F 0.0994(12) 0.5400(9) 0.9682(11) 0.150 Uiso 0.50 1 d PD D 2
F8 F -0.0733(12) 0.4850(9) 0.8644(11) 0.150 Uiso 0.50 1 d PD D 2
F9 F 0.0349(14) 0.5287(9) 0.8391(11) 0.150 Uiso 0.50 1 d PD D 2
F10 F 0.0582(13) 0.4630(7) 0.9131(12) 0.150 Uiso 0.50 1 d PD D 2
F11 F -0.0218(13) 0.4970(9) 0.9645(10) 0.150 Uiso 0.50 1 d PD . 2
F12 F -0.0252(14) 0.5721(8) 0.9069(12) 0.150 Uiso 0.50 1 d PD D 2
P3 P 0.0090(3) 0.6514(2) 0.7591(3) 0.0503(11) Uani 0.50 1 d PD E 1
F13 F -0.0274(14) 0.5918(8) 0.7514(12) 0.148(8) Uiso 0.50 1 d PD E 1
F14 F 0.0364(11) 0.7135(7) 0.7805(10) 0.119(6) Uiso 0.50 1 d PD E 1
F15 F 0.0924(11) 0.6339(8) 0.7566(11) 0.133(6) Uiso 0.50 1 d PD E 1
F16 F -0.0315(9) 0.6616(6) 0.6748(8) 0.094(4) Uiso 0.50 1 d PD E 1
F17 F -0.0739(11) 0.6790(8) 0.7580(11) 0.130(6) Uiso 0.50 1 d PD E 1
F18 F 0.0509(11) 0.6484(8) 0.8449(9) 0.123(6) Uiso 0.50 1 d PD E 1
O1 O 0.7597(4) 0.7203(3) 0.1195(4) 0.0585(17) Uani 1 1 d . . .
C51 C 0.8558(11) 0.6451(6) 0.1581(11) 0.111(6) Uani 1 1 d . . .
H51A H 0.8605 0.6487 0.2107 0.166 Uiso 1 1 calc R . .
H51B H 0.9120 0.6317 0.1602 0.166 Uiso 1 1 calc R . .
H51C H 0.8090 0.6184 0.1291 0.166 Uiso 1 1 calc R . .
C52 C 0.8364(15) 0.6951(10) 0.1228(12) 0.168(10) Uani 1 1 d . . .
H52A H 0.8305 0.6905 0.0694 0.201 Uiso 1 1 calc R . .
H52B H 0.8867 0.7205 0.1501 0.201 Uiso 1 1 calc R . .
C53 C 0.7220(14) 0.7654(11) 0.0707(11) 0.174(11) Uani 1 1 d . . .
H53A H 0.7656 0.7961 0.0874 0.209 Uiso 1 1 calc R . .
H53B H 0.7137 0.7544 0.0182 0.209 Uiso 1 1 calc R . .
C54 C 0.6468(9) 0.7859(6) 0.0649(8) 0.089(4) Uani 1 1 d . . .
H54A H 0.6015 0.7567 0.0467 0.133 Uiso 1 1 calc R . .
H54B H 0.6288 0.8169 0.0282 0.133 Uiso 1 1 calc R . .
H54C H 0.6538 0.7992 0.1156 0.133 Uiso 1 1 calc R . .
O2 O 0.1012(4) 0.9703(3) 0.1247(5) 0.066(2) Uani 1 1 d . . .
C55 C 0.1773(10) 0.8957(5) 0.0990(9) 0.087(4) Uani 1 1 d . . .
H55A H 0.2002 0.9220 0.0728 0.131 Uiso 1 1 calc R . .
H55B H 0.1698 0.8590 0.0747 0.131 Uiso 1 1 calc R . .
H55C H 0.2188 0.8930 0.1536 0.131 Uiso 1 1 calc R . .
C56 C 0.0921(10) 0.9156(5) 0.0929(10) 0.102(5) Uani 1 1 d . . .
H56A H 0.0489 0.9162 0.0380 0.123 Uiso 1 1 calc R . .
H56B H 0.0699 0.8899 0.1210 0.123 Uiso 1 1 calc R . .
C57 C 0.0225(9) 0.9935(8) 0.1186(13) 0.145(8) Uani 1 1 d . . .
H57A H -0.0031 0.9697 0.1460 0.174 Uiso 1 1 calc R . .
H57B H -0.0201 0.9953 0.0635 0.174 Uiso 1 1 calc R . .
C58 C 0.0380(8) 1.0505(7) 0.1523(10) 0.112(6) Uani 1 1 d . . .
H58A H 0.0844 1.0491 0.2053 0.169 Uiso 1 1 calc R . .
H58B H -0.0165 1.0647 0.1528 0.169 Uiso 1 1 calc R . .
H58C H 0.0564 1.0752 0.1211 0.169 Uiso 1 1 calc R . .
O3 O 0.1412(11) 0.8009(7) 0.9086(10) 0.084(5) Uiso 0.50 1 d PD F 2
H3A H 0.1698 0.8097 0.9553 0.125 Uiso 0.50 1 d PR F 2
C59 C 0.1119(19) 0.7455(8) 0.9027(17) 0.097(8) Uiso 0.50 1 d PD F 2
H59A H 0.1029 0.7303 0.8524 0.146 Uiso 0.50 1 calc PR F 2
H59B H 0.0562 0.7444 0.9077 0.146 Uiso 0.50 1 calc PR F 2
H59C H 0.1562 0.7232 0.9439 0.146 Uiso 0.50 1 calc PR F 2

loop_
_atom_site_aniso_label
_atom_site_aniso_U_11
_atom_site_aniso_U_22
_atom_site_aniso_U_33
_atom_site_aniso_U_23
_atom_site_aniso_U_13
_atom_site_aniso_U_12
Pt1 0.03228(16) 0.02557(15) 0.03596(17) -0.00312(12) 0.00981(12) 0.00370(11)
Pt2 0.03461(17) 0.02556(15) 0.03705(18) -0.00081(12) 0.01557(13) -0.00232(11)
S1 0.0440(11) 0.0306(9) 0.0384(10) -0.0059(8) 0.0206(9) -0.0094(8)
S2 0.0322(10) 0.0320(9) 0.0419(11) -0.0093(8) 0.0084(8) 0.0047(7)
N1 0.041(4) 0.027(3) 0.036(3) -0.001(3) 0.013(3) 0.004(3)
N2 0.040(4) 0.035(3) 0.046(4) -0.003(3) 0.025(3) -0.002(3)
N3 0.035(3) 0.028(3) 0.036(3) -0.004(3) 0.015(3) -0.003(3)
N4 0.030(3) 0.032(3) 0.047(4) 0.001(3) 0.015(3) 0.003(3)
N5 0.032(3) 0.027(3) 0.041(4) -0.005(3) 0.010(3) 0.003(3)
N6 0.040(4) 0.028(3) 0.035(3) 0.002(3) 0.006(3) 0.009(3)
N7 0.038(3) 0.029(3) 0.038(3) 0.000(3) 0.019(3) -0.003(3)
N8 0.037(3) 0.029(3) 0.045(4) 0.008(3) 0.016(3) -0.004(3)
C1 0.037(4) 0.027(4) 0.038(4) -0.003(3) 0.017(3) -0.002(3)
C2 0.045(4) 0.031(4) 0.040(4) 0.005(3) 0.017(4) 0.011(3)
C3 0.051(5) 0.058(5) 0.033(4) 0.007(4) 0.011(4) 0.011(4)
C4 0.078(7) 0.087(8) 0.042(5) 0.010(5) 0.029(5) 0.023(6)
C5 0.068(7) 0.090(8) 0.057(6) 0.011(6) 0.041(6) 0.006(6)
C6 0.051(5) 0.054(5) 0.053(6) 0.010(4) 0.027(4) 0.003(4)
C7 0.042(4) 0.036(4) 0.043(5) 0.002(4) 0.019(4) 0.007(3)
C8 0.033(4) 0.024(3) 0.041(4) 0.002(3) 0.015(3) -0.002(3)
C9 0.035(4) 0.035(4) 0.039(4) 0.006(3) 0.013(3) -0.003(3)
C10 0.041(5) 0.051(5) 0.043(5) 0.003(4) 0.014(4) -0.006(4)
C11 0.046(5) 0.079(7) 0.046(5) 0.011(5) 0.014(4) 0.002(5)
C12 0.029(4) 0.073(7) 0.051(5) 0.017(5) 0.002(4) 0.001(4)
C13 0.032(4) 0.049(5) 0.051(5) 0.011(4) 0.013(4) 0.007(4)
C14 0.031(4) 0.033(4) 0.046(4) 0.010(4) 0.015(3) 0.001(3)
C15 0.036(4) 0.032(4) 0.054(5) -0.007(4) 0.014(4) 0.008(3)
C16 0.038(4) 0.036(4) 0.052(5) -0.010(4) 0.009(4) -0.003(3)
C17 0.030(4) 0.049(5) 0.037(4) -0.006(4) 0.002(3) -0.001(3)
C18 0.034(4) 0.047(5) 0.040(4) -0.005(4) 0.008(3) 0.011(4)
C19 0.036(4) 0.033(4) 0.036(4) -0.004(3) 0.003(3) 0.008(3)
C20 0.040(4) 0.034(4) 0.034(4) 0.000(3) 0.008(3) 0.011(3)
C21 0.050(5) 0.039(4) 0.036(4) -0.002(4) 0.011(4) 0.017(4)
C22 0.060(6) 0.040(5) 0.033(4) -0.006(4) 0.003(4) 0.018(4)
C23 0.055(5) 0.031(4) 0.051(5) -0.004(4) 0.002(4) 0.010(4)
C24 0.050(5) 0.030(4) 0.042(5) -0.002(4) 0.005(4) 0.002(4)
C25 0.031(4) 0.063(6) 0.059(6) -0.022(5) 0.011(4) -0.006(4)
C26 0.042(5) 0.071(7) 0.075(7) -0.004(6) 0.020(5) -0.010(5)
C27 0.055(6) 0.117(11) 0.093(9) -0.053(8) 0.039(6) -0.035(7)
C28 0.034(5) 0.073(7) 0.080(7) -0.033(6) -0.007(5) 0.005(5)
C29 0.061(6) 0.036(5) 0.054(6) -0.007(4) -0.003(5) 0.020(4)
C33 0.041(4) 0.028(4) 0.054(5) 0.002(4) 0.022(4) -0.005(3)
C34 0.045(5) 0.033(4) 0.048(5) -0.001(4) 0.024(4) 0.002(3)
C35 0.039(4) 0.037(4) 0.028(4) 0.003(3) 0.012(3) 0.001(3)
C36 0.038(4) 0.034(4) 0.041(4) 0.004(3) 0.018(4) -0.003(3)
C37 0.037(4) 0.030(4) 0.032(4) 0.006(3) 0.010(3) -0.004(3)
C38 0.033(4) 0.036(4) 0.033(4) 0.003(3) 0.011(3) -0.005(3)
C39 0.043(4) 0.037(4) 0.036(4) 0.009(3) 0.013(4) -0.002(3)
C40 0.048(5) 0.037(4) 0.042(5) 0.003(4) 0.015(4) -0.013(4)
C41 0.068(6) 0.023(4) 0.062(6) 0.000(4) 0.030(5) -0.004(4)
C42 0.061(5) 0.027(4) 0.073(6) -0.004(4) 0.041(5) 0.001(4)
C43 0.041(4) 0.043(4) 0.044(5) -0.007(4) 0.019(4) 0.002(4)
C44 0.081(8) 0.056(6) 0.091(8) -0.021(6) 0.049(7) -0.005(6)
C45 0.054(6) 0.102(9) 0.059(6) -0.002(6) 0.016(5) 0.022(6)
C46 0.085(8) 0.077(8) 0.106(10) 0.031(7) 0.066(8) 0.022(7)
C47 0.047(5) 0.031(4) 0.052(5) 0.006(4) 0.016(4) -0.010(4)
P1 0.0632(16) 0.0326(11) 0.0533(14) 0.0030(11) 0.0082(12) -0.0001(11)
P2 0.041(3) 0.080(4) 0.113(5) 0.006(4) 0.038(3) 0.009(3)
P3 0.048(3) 0.050(3) 0.051(3) 0.005(2) 0.019(2) -0.006(2)
O1 0.061(4) 0.062(4) 0.061(4) 0.008(3) 0.034(3) -0.004(3)
C51 0.143(13) 0.066(8) 0.183(17) -0.006(10) 0.126(13) 0.015(9)
C52 0.22(2) 0.21(2) 0.154(17) 0.057(16) 0.151(18) 0.117(19)
C53 0.166(19) 0.26(3) 0.124(15) 0.106(18) 0.092(15) 0.10(2)
C54 0.085(9) 0.072(8) 0.099(10) 0.016(7) 0.030(8) 0.010(7)
O2 0.039(3) 0.059(4) 0.090(5) -0.017(4) 0.018(3) -0.014(3)
C55 0.124(12) 0.050(6) 0.111(11) -0.019(7) 0.072(10) -0.014(7)
C56 0.092(10) 0.070(8) 0.120(12) -0.025(8) 0.021(9) -0.030(7)
C57 0.047(7) 0.123(14) 0.25(2) -0.041(15) 0.045(11) -0.010(8)
C58 0.055(7) 0.106(12) 0.162(15) -0.014(11) 0.033(9) 0.026(7)

loop_
_atom_type_symbol
_atom_type_description
_atom_type_scat_dispersion_real
_atom_type_scat_dispersion_imag
_atom_type_scat_source
C C 0.0033 0.0016 'International Tables Vol C Tables 4.2.6.8 and 6.1.1.4'
H H 0.0000 0.0000 'International Tables Vol C Tables 4.2.6.8 and 6.1.1.4'
N N 0.0061 0.0033 'International Tables Vol C Tables 4.2.6.8 and 6.1.1.4'
O O 0.0106 0.0060 'International Tables Vol C Tables 4.2.6.8 and 6.1.1.4'
F F 0.0171 0.0103 'International Tables Vol C Tables 4.2.6.8 and 6.1.1.4'
P P 0.1023 0.0942 'International Tables Vol C Tables 4.2.6.8 and 6.1.1.4'
S S 0.1246 0.1234 'International Tables Vol C Tables 4.2.6.8 and 6.1.1.4'
Pt Pt -1.7033 8.3905 'International Tables Vol C Tables 4.2.6.8 and 6.1.1.4'

loop_
_geom_angle_atom_site_label_1
_geom_angle_atom_site_label_2
_geom_angle_atom_site_label_3
_geom_angle
_geom_angle_site_symmetry_1
N5 Pt1 N1 175.9(2) .
N5 Pt1 N6 79.9(3) .
N1 Pt1 N6 96.0(3) .
N5 Pt1 S2 96.27(18) .
N1 Pt1 S2 87.71(18) .
N6 Pt1 S2 174.28(19) .
N5 Pt1 Pt2 97.72(19) .
N1 Pt1 Pt2 83.70(18) .
N6 Pt1 Pt2 98.65(18) .
S2 Pt1 Pt2 86.06(5) .
N3 Pt2 N7 175.4(2) .
N3 Pt2 N8 95.7(3) .
N7 Pt2 N8 79.8(3) .
N3 Pt2 S1 87.40(18) .
N7 Pt2 S1 97.18(18) .
N8 Pt2 S1 174.6(2) .
N3 Pt2 Pt1 83.62(18) .
N7 Pt2 Pt1 95.91(18) .
N8 Pt2 Pt1 98.49(19) .
S1 Pt2 Pt1 86.15(5) .
C1 S1 Pt2 104.3(3) .
C8 S2 Pt1 103.7(3) .
C1 N1 C2 106.8(6) .
C1 N1 Pt1 127.3(5) .
C2 N1 Pt1 125.9(5) .
C1 N2 C7 107.8(6) .
C8 N3 C9 106.2(6) .
C8 N3 Pt2 127.8(5) .
C9 N3 Pt2 125.9(5) .
C8 N4 C14 106.8(6) .
C15 N5 C19 118.3(7) .
C15 N5 Pt1 126.4(5) .
C19 N5 Pt1 115.2(5) .
C24 N6 C20 119.5(7) .
C24 N6 Pt1 125.4(6) .
C20 N6 Pt1 114.9(5) .
C37 N7 C33 118.4(7) .
C37 N7 Pt2 115.5(5) .
C33 N7 Pt2 125.7(5) .
C42 N8 C38 118.9(7) .
C42 N8 Pt2 125.5(6) .
C38 N8 Pt2 115.5(5) .
N1 C1 N2 110.3(7) .
N1 C1 S1 127.9(6) .
N2 C1 S1 121.9(6) .
C7 C2 N1 109.0(7) .
C7 C2 C3 120.1(8) .
N1 C2 C3 130.9(8) .
C4 C3 C2 117.3(9) .
C3 C4 C5 122.6(10) .
C6 C5 C4 120.8(9) .
C5 C6 C7 116.3(9) .
C2 C7 C6 122.9(8) .
C2 C7 N2 106.2(7) .
C6 C7 N2 130.8(8) .
N3 C8 N4 111.9(6) .
N3 C8 S2 127.7(6) .
N4 C8 S2 120.3(6) .
C10 C9 C14 121.8(7) .
C10 C9 N3 130.5(8) .
C14 C9 N3 107.7(7) .
C9 C10 C11 115.9(9) .
C12 C11 C10 122.5(9) .
C11 C12 C13 123.5(8) .
C12 C13 C14 114.5(8) .
N4 C14 C9 107.3(6) .
N4 C14 C13 130.8(8) .
C9 C14 C13 121.8(8) .
N5 C15 C16 123.0(7) .
C15 C16 C17 120.0(8) .
C16 C17 C18 116.8(8) .
C16 C17 C25 122.9(8) .
C18 C17 C25 120.2(8) .
C19 C18 C17 121.2(7) .
N5 C19 C18 120.7(7) .
N5 C19 C20 115.2(7) .
C18 C19 C20 123.8(7) .
N6 C20 C21 120.9(8) .
N6 C20 C19 114.1(7) .
C21 C20 C19 125.0(8) .
C20 C21 C22 120.7(8) .
C23 C22 C21 115.7(8) .
C23 C22 C29 122.0(9) .
C21 C22 C29 122.2(9) .
C24 C23 C22 122.2(8) .
N6 C24 C23 120.7(8) .
C27 C25 C26 110.3(10) .
C27 C25 C17 109.1(7) .
C26 C25 C17 110.8(8) .
C27 C25 C28 109.2(9) .
C26 C25 C28 108.6(8) .
C17 C25 C28 108.7(9) .
C32' C29 C30 130.8(18) .
C32' C29 C22 109.7(16) .
C30 C29 C22 114.1(12) .
C32' C29 C31 64.4(15) .
C30 C29 C31 121.6(14) .
C22 C29 C31 104.7(10) .
C32' C29 C30' 116.7(17) .
C30 C29 C30' 27.7(10) .
C22 C29 C30' 107.9(9) .
C31 C29 C30' 143.9(13) .
C32' C29 C31' 112.8(16) .
C30 C29 C31' 70.1(13) .
C22 C29 C31' 111.7(10) .
C31 C29 C31' 55.5(10) .
C30' C29 C31' 97.5(12) .
C32' C29 C32 34.3(14) .
C30 C29 C32 109.5(13) .
C22 C29 C32 106.8(10) .
C31 C29 C32 98.3(11) .
C30' C29 C32 86.9(11) .
C31' C29 C32 137.7(11) .
C34 C33 N7 121.9(7) .
C33 C34 C35 121.6(7) .
C36 C35 C34 115.3(7) .
C36 C35 C43 121.2(7) .
C34 C35 C43 123.3(7) .
C37 C36 C35 122.2(7) .
N7 C37 C36 120.5(7) .
N7 C37 C38 114.8(7) .
C36 C37 C38 124.6(7) .
N8 C38 C39 121.1(7) .
N8 C38 C37 113.9(6) .
C39 C38 C37 125.0(7) .
C38 C39 C40 120.4(8) .
C41 C40 C39 116.6(7) .
C41 C40 C47 121.1(8) .
C39 C40 C47 122.3(8) .
C42 C41 C40 121.6(8) .
N8 C42 C41 121.4(8) .
C45 C43 C46 112.0(9) .
C45 C43 C35 106.7(7) .
C46 C43 C35 112.1(7) .
C45 C43 C44 108.7(9) .
C46 C43 C44 106.9(9) .
C35 C43 C44 110.5(7) .
C48' C47 C50 142.4(14) .
C48' C47 C49 52.3(13) .
C50 C47 C49 113.1(12) .
C48' C47 C40 111.0(12) .
C50 C47 C40 106.5(10) .
C49 C47 C40 111.1(10) .
C48' C47 C50' 119.1(15) .
C50 C47 C50' 45.6(11) .
C49 C47 C50' 139.9(12) .
C40 C47 C50' 108.1(11) .
C48' C47 C48 58.7(13) .
C50 C47 C48 107.8(12) .
C49 C47 C48 107.7(11) .
C40 C47 C48 110.6(10) .
C50' C47 C48 64.7(11) .
C48' C47 C49' 103.0(14) .
C50 C47 C49' 61.6(11) .
C49 C47 C49' 53.7(10) .
C40 C47 C49' 111.8(10) .
C50' C47 C49' 103.5(12) .
C48 C47 C49' 137.6(12) .
F5' P1 F6' 89.4(10) .
F5' P1 F2 92.0(8) .
F6' P1 F2 94.6(7) .
F5' P1 F5 34.0(7) .
F6' P1 F5 123.1(9) .
F2 P1 F5 93.5(6) .
F5' P1 F3' 170.2(13) .
F6' P1 F3' 86.6(12) .
F2 P1 F3' 79.4(11) .
F5 P1 F3' 150.2(13) .
F5' P1 F3 135.3(10) .
F6' P1 F3 46.1(8) .
F2 P1 F3 95.5(7) .
F5 P1 F3 166.4(9) .
F3' P1 F3 42.4(11) .
F5' P1 F4 134.3(11) .
F6' P1 F4 131.5(10) .
F2 P1 F4 102.2(8) .
F5 P1 F4 101.2(9) .
F3' P1 F4 53.3(11) .
F3 P1 F4 86.9(10) .
F5' P1 F1 84.7(8) .
F6' P1 F1 83.8(7) .
F2 P1 F1 176.3(5) .
F5 P1 F1 84.6(6) .
F3' P1 F1 103.8(11) .
F3 P1 F1 85.8(7) .
F4 P1 F1 81.3(8) .
F5' P1 F4' 87.6(9) .
F6' P1 F4' 175.4(9) .
F2 P1 F4' 82.0(6) .
F5 P1 F4' 54.4(7) .
F3' P1 F4' 95.8(12) .
F3 P1 F4' 137.2(9) .
F4 P1 F4' 52.7(8) .
F1 P1 F4' 99.4(7) .
F5' P1 F6 51.8(9) .
F6' P1 F6 40.3(7) .
F2 P1 F6 82.8(7) .
F5 P1 F6 85.5(8) .
F3' P1 F6 121.7(12) .
F3 P1 F6 85.5(8) .
F4 P1 F6 171.3(9) .
F1 P1 F6 93.9(7) .
F4' P1 F6 135.7(8) .
F9 P2 F12 99.9(12) .
F9 P2 F10 89.7(12) .
F12 P2 F10 168.0(13) .
F9 P2 F8 104.4(12) .
F12 P2 F8 97.8(11) .
F10 P2 F8 86.7(11) .
F9 P2 F7 97.9(12) .
F12 P2 F7 84.9(11) .
F10 P2 F7 86.6(11) .
F8 P2 F7 156.7(12) .
F9 P2 F11 171.4(12) .
F12 P2 F11 84.9(11) .
F10 P2 F11 86.5(11) .
F8 P2 F11 67.7(9) .
F7 P2 F11 89.6(11) .
P2 F8 F11 59.1(9) .
F11 F11 P2 123(2) 3_567
F11 F11 F8 174(3) 3_567
P2 F11 F8 53.3(8) .
F16 P3 F15 90.6(10) .
F16 P3 F18 173.4(10) .
F15 P3 F18 90.9(10) .
F16 P3 F17 85.6(9) .
F15 P3 F17 170.6(11) .
F18 P3 F17 92.0(10) .
F16 P3 F13 94.0(10) .
F15 P3 F13 94.3(11) .
F18 P3 F13 92.3(10) .
F17 P3 F13 94.5(11) .
F16 P3 F14 94.3(9) .
F15 P3 F14 96.0(10) .
F18 P3 F14 79.1(9) .
F17 P3 F14 75.8(9) .
F13 P3 F14 166.7(11) .
C53 O1 C52 120.8(12) .
C51 C52 O1 115.4(17) .
C54 C53 O1 119.4(16) .
C57 O2 C56 114.0(10) .
O2 C56 C55 110.0(10) .
O2 C57 C58 110.3(11) .

loop_
_geom_bond_atom_site_label_1
_geom_bond_atom_site_label_2
_geom_bond_distance
_geom_bond_site_symmetry_2
Pt1 N5 2.018(6) .
Pt1 N1 2.022(7) .
Pt1 N6 2.045(6) .
Pt1 S2 2.2891(18) .
Pt1 Pt2 2.9788(4) .
Pt2 N3 2.005(6) .
Pt2 N7 2.019(6) .
Pt2 N8 2.037(6) .
Pt2 S1 2.2958(18) .
S1 C1 1.716(8) .
S2 C8 1.729(8) .
N1 C1 1.348(10) .
N1 C2 1.398(10) .
N2 C1 1.363(10) .
N2 C7 1.404(10) .
N3 C8 1.335(10) .
N3 C9 1.414(9) .
N4 C8 1.362(9) .
N4 C14 1.390(10) .
N5 C15 1.345(10) .
N5 C19 1.361(10) .
N6 C24 1.346(10) .
N6 C20 1.357(10) .
N7 C37 1.366(9) .
N7 C33 1.367(10) .
N8 C42 1.346(10) .
N8 C38 1.362(10) .
C2 C7 1.377(12) .
C2 C3 1.416(12) .
C3 C4 1.336(14) .
C4 C5 1.417(16) .
C5 C6 1.378(14) .
C6 C7 1.389(12) .
C9 C10 1.385(11) .
C9 C14 1.390(11) .
C10 C11 1.393(12) .
C11 C12 1.341(14) .
C12 C13 1.399(13) .
C13 C14 1.405(11) .
C15 C16 1.377(12) .
C16 C17 1.386(12) .
C17 C18 1.400(12) .
C17 C25 1.531(12) .
C18 C19 1.382(12) .
C19 C20 1.473(11) .
C20 C21 1.378(11) .
C21 C22 1.403(13) .
C22 C23 1.388(13) .
C22 C29 1.519(11) .
C23 C24 1.367(12) .
C25 C27 1.498(14) .
C25 C26 1.508(14) .
C25 C28 1.541(14) .
C29 C32' 1.27(3) .
C29 C30 1.34(2) .
C29 C31 1.59(2) .
C29 C30' 1.59(2) .
C29 C31' 1.67(2) .
C29 C32 1.70(2) .
C33 C34 1.352(11) .
C34 C35 1.409(11) .
C35 C36 1.396(11) .
C35 C43 1.530(11) .
C36 C37 1.374(11) .
C37 C38 1.470(11) .
C38 C39 1.382(11) .
C39 C40 1.398(12) .
C40 C41 1.385(13) .
C40 C47 1.526(11) .
C41 C42 1.367(12) .
C43 C45 1.502(13) .
C43 C46 1.502(14) .
C43 C44 1.567(13) .
C47 C48' 1.44(3) .
C47 C50 1.487(19) .
C47 C49 1.508(19) .
C47 C50' 1.54(2) .
C47 C48 1.62(2) .
C47 C49' 1.67(2) .
P1 F5' 1.515(18) .
P1 F6' 1.531(16) .
P1 F2 1.545(9) .
P1 F5 1.566(14) .
P1 F3' 1.58(3) .
P1 F3 1.581(16) .
P1 F4 1.59(2) .
P1 F1 1.606(11) .
P1 F4' 1.629(15) .
P1 F6 1.652(16) .
P2 F9 1.413(18) .
P2 F12 1.481(17) .
P2 F10 1.484(17) .
P2 F8 1.522(18) .
P2 F7 1.571(18) .
P2 F11 1.629(18) .
F8 F11 1.76(2) .
F11 F11 1.25(3) 3_567
P3 F16 1.481(14) .
P3 F15 1.482(17) .
P3 F18 1.487(16) .
P3 F17 1.533(17) .
P3 F13 1.540(18) .
P3 F14 1.562(16) .
O1 C53 1.393(19) .
O1 C52 1.399(17) .
C51 C52 1.35(2) .
C53 C54 1.31(2) .
O2 C57 1.391(16) .
O2 C56 1.428(14) .
C55 C56 1.463(19) .
C57 C58 1.49(2) .
O3 C59 1.406(10) .
